data_1527165
loop_
_publ_author_name
'Boettcher, P.'

_publ_section_title
;
 Darstellung und Kristallstruktur der Dialkalimetalltrichalkogenide Rb2
 S3, Rb2 Se3, Cs2 S3 und Cs2 Se3
;
_journal_name_full 'Zeitschrift fuer Anorganische und Allgemeine Chemie'
_journal_page_first 13
_journal_page_last 21
_journal_volume 461
_journal_year 1980
_chemical_formula_sum 'Rb2 Se3'
_space_group_IT_number 36
_symmetry_space_group_name_Hall 'C 2c -2'
_symmetry_space_group_name_H-M 'C m c 21'
_cell_angle_alpha 90
_cell_angle_beta 90
_cell_angle_gamma 90
_cell_formula_units_Z 4
_cell_length_a 7.856
_cell_length_b 10.858
_cell_length_c 7.977
_cell_volume 680.442
_citation_journal_id_ASTM ZAACAB
_cod_data_source_file Boettcher_ZAACAB_1980_903.cif
_cod_data_source_block Rb2Se3
_cod_original_cell_volume 680.4417
_cod_database_code 1527165

loop_
_symmetry_equiv_pos_as_xyz
x,y,z
-x,-y,z+1/2
-x,y,z
x,-y,z+1/2
x+1/2,y+1/2,z
-x+1/2,-y+1/2,z+1/2
-x+1/2,y+1/2,z
x+1/2,-y+1/2,z+1/2

loop_
_atom_site_label
_atom_site_type_symbol
_atom_site_fract_x
_atom_site_fract_y
_atom_site_fract_z
_atom_site_occupancy
_atom_site_U_iso_or_equiv
Rb1 Rb+1 0 0.0982 0.9519 1 0.0
Se1 Se 0 0.7883 0 1 0.0
Se2 Se-1 0.2375 0.8361 0.8273 1 0.0
Rb2 Rb+1 0 0.5777 0.6705 1 0.0
